data_7710443
loop_
_publ_author_name
'Lahiri, Goutam Kumar'
'Bera, Sudip Kumar'
'Arya, Yogita'
'Jimenez-Aparicio, Reyes'
'Priego, Jose Luis'

_publ_section_title
;
 Bidirectional noninnocence of hinge like deprotonated bis-lawsone on
 selective ruthenium platform. A function of varying ancillary ligands
;
_journal_name_full 'Dalton Transactions'
_journal_paper_doi 10.1039/D2DT01466A
_journal_year 2022
_chemical_formula_moiety 'C40 H37 O14 Ru2'
_chemical_formula_sum 'C40 H37 O14 Ru2'
_chemical_formula_weight 943.83
_space_group_crystal_system triclinic
_space_group_IT_number 2
_space_group_name_Hall '-P 1'
_space_group_name_H-M_alt 'P -1'
_atom_sites_solution_hydrogens geom
_atom_sites_solution_primary dual
_audit_creation_date 2022-04-25
_audit_creation_method
;
Olex2 1.3
(compiled 2020.11.12 svn.r5f609507 for OlexSys, GUI svn.r6408)
;
_audit_update_record
;
2022-04-25 deposited with the CCDC.	2022-06-08 downloaded from the CCDC.
;
_cell_angle_alpha 86.133(4)
_cell_angle_beta 83.120(4)
_cell_angle_gamma 78.119(4)
_cell_formula_units_Z 2
_cell_length_a 12.1135(5)
_cell_length_b 13.4028(6)
_cell_length_c 14.5460(8)
_cell_measurement_reflns_used 17776
_cell_measurement_temperature 100.5(7)
_cell_measurement_theta_max 27.3610
_cell_measurement_theta_min 2.0720
_cell_volume 2292.15(19)
_computing_cell_refinement 'CrysAlisPro 1.171.41.93a (Rigaku OD, 2020)'
_computing_data_collection 'CrysAlisPro 1.171.41.93a (Rigaku OD, 2020)'
_computing_data_reduction 'CrysAlisPro 1.171.41.93a (Rigaku OD, 2020)'
_computing_molecular_graphics 'Olex2 1.3 (Dolomanov et al., 2009)'
_computing_publication_material 'Olex2 1.3 (Dolomanov et al., 2009)'
_computing_structure_refinement 'SHELXL 2018/3 (Sheldrick, 2015)'
_computing_structure_solution 'SHELXT 2018/2 (Sheldrick, 2018)'
_diffrn_ambient_environment N~2~
_diffrn_ambient_temperature 100.5(7)
_diffrn_detector 'CCD plate'
_diffrn_measured_fraction_theta_full 1.000
_diffrn_measured_fraction_theta_max 1.000
_diffrn_measurement_details
;
List of Runs (angles in degrees, time in seconds):

  # Type    Start    End  Width  t~exp~   \w     \q     \k     \f   Frames
#--------------------------------------------------------------------------
  1  \f   -349.73  10.27   1.00    3.00   6.61  -9.84 -31.50    --   360
  2  \w    -65.46  -0.46   1.00    3.00    --  -19.34  94.56 145.16   65
  3  \w    -60.89   0.11   1.00    3.00    --  -14.77  94.56 -34.84   61
  4  \w   -100.81  15.19   1.00    3.00    --   -9.84 -59.25 -51.92  116
  5  \w    -65.46  -0.46   1.00    3.00    --  -19.34  94.56   1.16   65
  6  \f    -10.27 349.73   1.00    3.00  81.02  -9.84  31.50    --   360
  7  \w    -65.46  -0.46   1.00    3.00    --  -19.34  94.56  73.16   65
  8  \f   -339.92  20.08   1.00    3.00  15.81  -9.84 -59.25    --   360
  9  \w   -100.81  15.19   1.00    3.00    --   -9.84 -59.25 164.08  116
 10  \w    -51.04  -0.04   1.00    3.00    --   -4.92  94.56 -34.84   51
;
_diffrn_measurement_device 'abstract diffractometer'
_diffrn_measurement_device_type 'Saxi-CrysAlisPro-abstract goniometer imported SAXI images'
_diffrn_measurement_method '\w and \f scans'
_diffrn_orient_matrix_type 'CrysAlisPro convention (1999,Acta A55,543-557)'
_diffrn_orient_matrix_UB_11 0.0145590000
_diffrn_orient_matrix_UB_12 0.0403848000
_diffrn_orient_matrix_UB_13 -0.0299631000
_diffrn_orient_matrix_UB_21 -0.0543832000
_diffrn_orient_matrix_UB_22 0.0303765000
_diffrn_orient_matrix_UB_23 0.0123570000
_diffrn_orient_matrix_UB_31 0.0212964000
_diffrn_orient_matrix_UB_32 0.0194089000
_diffrn_orient_matrix_UB_33 0.0369674000
_diffrn_radiation_monochromator graphite
_diffrn_radiation_probe x-ray
_diffrn_radiation_type 'Mo K\a'
_diffrn_radiation_wavelength 0.71073
_diffrn_reflns_av_R_equivalents 0.1176
_diffrn_reflns_av_unetI/netI 0.0463
_diffrn_reflns_Laue_measured_fraction_full 1.000
_diffrn_reflns_Laue_measured_fraction_max 1.000
_diffrn_reflns_limit_h_max 14
_diffrn_reflns_limit_h_min -14
_diffrn_reflns_limit_k_max 15
_diffrn_reflns_limit_k_min -15
_diffrn_reflns_limit_l_max 17
_diffrn_reflns_limit_l_min -17
_diffrn_reflns_number 100536
_diffrn_reflns_point_group_measured_fraction_full 1.000
_diffrn_reflns_point_group_measured_fraction_max 1.000
_diffrn_reflns_theta_full 24.997
_diffrn_reflns_theta_max 24.997
_diffrn_reflns_theta_min 1.554
_diffrn_source 'fine-focus sealed X-ray tube'
_diffrn_source_type 'Enhance (Mo) X-ray Source'
_exptl_absorpt_coefficient_mu 0.717
_exptl_absorpt_correction_T_max 1.00000
_exptl_absorpt_correction_T_min 0.58080
_exptl_absorpt_correction_type multi-scan
_exptl_absorpt_process_details
;
CrysAlisPro 1.171.41.93a (Rigaku Oxford Diffraction, 2020)
Empirical absorption correction using spherical harmonics,
implemented in SCALE3 ABSPACK scaling algorithm.
;
_exptl_crystal_colour 'metallic brownish brown'
_exptl_crystal_colour_lustre metallic
_exptl_crystal_colour_modifier brownish
_exptl_crystal_colour_primary brown
_exptl_crystal_density_diffrn 1.368
_exptl_crystal_description block
_exptl_crystal_F_000 954
_exptl_crystal_size_max 0.236
_exptl_crystal_size_mid 0.152
_exptl_crystal_size_min 0
_refine_diff_density_max 7.590
_refine_diff_density_min -1.813
_refine_diff_density_rms 0.235
_refine_ls_extinction_method none
_refine_ls_goodness_of_fit_ref 1.255
_refine_ls_hydrogen_treatment constr
_refine_ls_matrix_type full
_refine_ls_number_parameters 513
_refine_ls_number_reflns 8069
_refine_ls_number_restraints 0
_refine_ls_restrained_S_all 1.255
_refine_ls_R_factor_all 0.1160
_refine_ls_R_factor_gt 0.1037
_refine_ls_shift/su_max 0.000
_refine_ls_shift/su_mean 0.000
_refine_ls_structure_factor_coef Fsqd
_refine_ls_weighting_details 'w=1/[\s^2^(Fo^2^)+(0.2000P)^2^] where P=(Fo^2^+2Fc^2^)/3'
_refine_ls_weighting_scheme calc
_refine_ls_wR_factor_gt 0.2791
_refine_ls_wR_factor_ref 0.2976
_reflns_Friedel_coverage 0.000
_reflns_number_gt 6479
_reflns_number_total 8069
_reflns_threshold_expression 'I > 2\s(I)'
_cod_data_source_file d2dt01466a2.cif
_cod_data_source_block 2
_cod_original_cell_volume 2292.16(19)
_cod_database_code 7710443
_shelx_shelxl_version_number 2018/3
_shelx_space_group_comment
;
The symmetry employed for this shelxl refinement is uniquely defined
by the following loop, which should always be used as a source of
symmetry information in preference to the above space-group names.
They are only intended as comments.
;
_shelx_estimated_absorpt_t_max 1.000
_shelx_estimated_absorpt_t_min 0.849
_reflns_odcompleteness_completeness 79.75
_reflns_odcompleteness_iscentric 1
_reflns_odcompleteness_theta 36.80
_olex2_refinement_description
;
1. Fixed Uiso
 At 1.2 times of:
  All C(H) groups, All C(H,H) groups
 At 1.5 times of:
  All C(H,H,H) groups
2.a Secondary CH2 refined with riding coordinates:
 C33(H33A,H33B)
2.b Aromatic/amide H refined with riding coordinates:
 C25(H25), C17(H17), C8(H8), C18(H18), C10(H10), C9(H9), C20(H20), C19(H19),
 C38(H38), C23(H23), C28(H28)
2.c Idealised Me refined as rotating group:
 C40(H40A,H40B,H40C), C016(H01A,H01B,H01C), C21(H21A,H21B,H21C), C30(H30A,H30B,
 H30C), C37(H37A,H37B,H37C), C32(H32A,H32B,H32C), C26(H26A,H26B,H26C), C35(H35A,
 H35B,H35C)
;
_smtbx_masks_void_probe_radius 1.2
_smtbx_masks_void_truncation_radius 1.2
_olex2_submission_special_instructions 'No special instructions were received'
_oxdiff_exptl_absorpt_empirical_details
;
Empirical correction (ABSPACK) includes:
- Absorption correction using spherical harmonics
- Frame scaling
;
_oxdiff_exptl_absorpt_empirical_full_max 2.061
_oxdiff_exptl_absorpt_empirical_full_min 0.355

loop_
_space_group_symop_operation_xyz
'x, y, z'
'-x, -y, -z'

loop_
_atom_site_label
_atom_site_type_symbol
_atom_site_fract_x
_atom_site_fract_y
_atom_site_fract_z
_atom_site_U_iso_or_equiv
_atom_site_adp_type
_atom_site_occupancy
_atom_site_site_symmetry_order
_atom_site_calc_flag
_atom_site_refinement_flags_posn
_atom_site_refinement_flags_adp
_atom_site_refinement_flags_occupancy
_atom_site_disorder_assembly
_atom_site_disorder_group
Ru2 Ru 0.94717(5) 0.81065(4) 0.71769(4) 0.0328(3) Uani 1 1 d . . . . .
Ru1 Ru 0.49492(5) 0.66882(4) 0.71891(4) 0.0325(3) Uani 1 1 d . . . . .
O5 O 0.8300(4) 0.7947(3) 0.6353(3) 0.0292(10) Uani 1 1 d . . . . .
O2 O 0.6341(4) 0.6927(3) 0.6351(3) 0.0320(11) Uani 1 1 d . . . . .
O1 O 0.4201(4) 0.7734(4) 0.6244(4) 0.0368(12) Uani 1 1 d . . . . .
O4 O 1.0454(4) 0.7142(4) 0.6248(4) 0.0376(12) Uani 1 1 d . . . . .
O3 O 0.7260(4) 0.8689(4) 0.3545(4) 0.0454(13) Uani 1 1 d . . . . .
O6 O 0.8121(4) 0.6431(4) 0.3559(4) 0.0424(13) Uani 1 1 d . . . . .
O9 O 0.5752(4) 0.5647(4) 0.8048(4) 0.0435(13) Uani 1 1 d . . . . .
O14 O 0.9731(4) 0.9314(4) 0.6364(4) 0.0397(12) Uani 1 1 d . . . . .
O8 O 0.3476(5) 0.6532(4) 0.7904(4) 0.0470(14) Uani 1 1 d . . . . .
O12 O 0.8451(4) 0.9081(4) 0.8013(4) 0.0408(12) Uani 1 1 d . . . . .
O7 O 0.4925(4) 0.5547(4) 0.6384(4) 0.0396(12) Uani 1 1 d . . . . .
O10 O 0.4990(5) 0.7840(4) 0.7955(4) 0.0480(14) Uani 1 1 d . . . . .
O11 O 0.9225(5) 0.6897(4) 0.7979(4) 0.0467(14) Uani 1 1 d . . . . .
O13 O 1.0725(5) 0.8197(4) 0.7906(4) 0.0507(15) Uani 1 1 d . . . . .
C2 C 0.6128(5) 0.7538(5) 0.5656(5) 0.0272(14) Uani 1 1 d . . . . .
C4 C 0.6563(6) 0.8468(5) 0.4185(5) 0.0315(15) Uani 1 1 d . . . . .
C25 C 0.3368(6) 0.9157(5) 0.4838(6) 0.0370(17) Uani 1 1 d . . . . .
H25 H 0.281663 0.897989 0.530696 0.044 Uiso 1 1 calc R U . . .
C12 C 0.8711(6) 0.7395(5) 0.5649(5) 0.0287(15) Uani 1 1 d . . . . .
C13 C 0.8111(5) 0.7251(5) 0.4944(5) 0.0281(14) Uani 1 1 d . . . . .
C14 C 0.8657(6) 0.6595(5) 0.4178(5) 0.0327(16) Uani 1 1 d . . . . .
C6 C 0.4519(6) 0.8714(5) 0.4859(5) 0.0331(16) Uani 1 1 d . . . . .
C3 C 0.6909(5) 0.7751(5) 0.4941(5) 0.0307(15) Uani 1 1 d . . . . .
C5 C 0.5345(6) 0.8956(5) 0.4152(5) 0.0329(16) Uani 1 1 d . . . . .
C16 C 1.0501(6) 0.6293(5) 0.4858(5) 0.0350(17) Uani 1 1 d . . . . .
C11 C 0.9939(6) 0.6923(5) 0.5607(5) 0.0331(16) Uani 1 1 d . . . . .
C17 C 1.1675(6) 0.5852(5) 0.4825(6) 0.0373(17) Uani 1 1 d . . . . .
H17 H 1.211002 0.599291 0.528517 0.045 Uiso 1 1 calc R U . . .
C15 C 0.9893(6) 0.6121(5) 0.4183(5) 0.0306(15) Uani 1 1 d . . . . .
C1 C 0.4915(6) 0.8010(5) 0.5606(5) 0.0304(15) Uani 1 1 d . . . . .
C8 C 0.3043(7) 0.9854(6) 0.4126(6) 0.0423(19) Uani 1 1 d . . . . .
H8 H 0.226430 1.015292 0.410141 0.051 Uiso 1 1 calc R U . . .
C18 C 1.2178(7) 0.5220(6) 0.4121(6) 0.048(2) Uani 1 1 d . . . . .
H18 H 1.295896 0.491149 0.410632 0.058 Uiso 1 1 calc R U . . .
C10 C 0.5002(7) 0.9657(5) 0.3458(6) 0.0402(18) Uani 1 1 d . . . . .
H10 H 0.554765 0.982986 0.298222 0.048 Uiso 1 1 calc R U . . .
C9 C 0.3860(7) 1.0118(6) 0.3444(6) 0.0437(19) Uani 1 1 d . . . . .
H9 H 0.363748 1.061371 0.296793 0.052 Uiso 1 1 calc R U . . .
C20 C 1.0411(6) 0.5475(6) 0.3457(6) 0.0397(17) Uani 1 1 d . . . . .
H20 H 0.998012 0.534629 0.298923 0.048 Uiso 1 1 calc R U . . .
C19 C 1.1562(7) 0.5027(6) 0.3434(7) 0.052(2) Uani 1 1 d . . . . .
H19 H 1.191995 0.459245 0.294992 0.062 Uiso 1 1 calc R U . . .
C24 C 0.3060(7) 0.5752(7) 0.7876(6) 0.049(2) Uani 1 1 d . . . . .
C39 C 1.0232(9) 0.9972(7) 0.6557(7) 0.059(2) Uani 1 1 d . . . . .
C40 C 1.0128(9) 1.0942(7) 0.5986(7) 0.065(3) Uani 1 1 d . . . . .
H40A H 1.049838 1.080365 0.535819 0.097 Uiso 1 1 calc R U . . .
H40B H 1.049303 1.141690 0.626589 0.097 Uiso 1 1 calc R U . . .
H40C H 0.932363 1.124508 0.595766 0.097 Uiso 1 1 calc R U . . .
C016 C 0.1939(7) 0.5799(8) 0.8522(7) 0.062(3) Uani 1 1 d . . . . .
H01A H 0.201061 0.608102 0.911174 0.093 Uiso 1 1 calc R U . . .
H01B H 0.178267 0.510988 0.863746 0.093 Uiso 1 1 calc R U . . .
H01C H 0.131475 0.623553 0.822716 0.093 Uiso 1 1 calc R U . . .
C36 C 1.1181(7) 0.8973(8) 0.7875(7) 0.056(2) Uani 1 1 d . . . . .
C27 C 0.5867(8) 0.5826(8) 0.8857(7) 0.058(2) Uani 1 1 d . . . . .
C22 C 0.4350(8) 0.4846(7) 0.6598(6) 0.054(2) Uani 1 1 d . . . . .
C29 C 0.5223(8) 0.7732(8) 0.8794(6) 0.056(2) Uani 1 1 d . . . . .
C34 C 0.8128(8) 0.8866(8) 0.8808(7) 0.061(2) Uani 1 1 d . . . . .
C38 C 1.0967(8) 0.9835(8) 0.7285(7) 0.058(2) Uani 1 1 d . . . . .
H38 H 1.133497 1.037866 0.736784 0.069 Uiso 1 1 calc R U . . .
C21 C 0.4649(10) 0.3946(7) 0.6016(8) 0.073(3) Uani 1 1 d . . . . .
H21A H 0.498752 0.334726 0.638623 0.110 Uiso 1 1 calc R U . . .
H21B H 0.519556 0.407294 0.548975 0.110 Uiso 1 1 calc R U . . .
H21C H 0.396373 0.382077 0.578691 0.110 Uiso 1 1 calc R U . . .
C23 C 0.3457(8) 0.4926(7) 0.7302(7) 0.055(2) Uani 1 1 d . . . . .
H23 H 0.307922 0.436669 0.740423 0.066 Uiso 1 1 calc R U . . .
C31 C 0.8802(10) 0.6928(8) 0.8796(8) 0.069(3) Uani 1 1 d . . . . .
C28 C 0.5608(9) 0.6761(8) 0.9247(7) 0.063(3) Uani 1 1 d . . . . .
H28 H 0.569282 0.676487 0.988753 0.076 Uiso 1 1 calc R U . . .
C30 C 0.5078(10) 0.8705(10) 0.9296(8) 0.082(4) Uani 1 1 d . . . . .
H30A H 0.579028 0.895569 0.920361 0.122 Uiso 1 1 calc R U . . .
H30B H 0.487689 0.857330 0.995924 0.122 Uiso 1 1 calc R U . . .
H30C H 0.447344 0.921941 0.905078 0.122 Uiso 1 1 calc R U . . .
C37 C 1.2068(9) 0.8895(9) 0.8544(9) 0.079(3) Uani 1 1 d . . . . .
H37A H 1.169093 0.900453 0.917422 0.119 Uiso 1 1 calc R U . . .
H37B H 1.252651 0.941475 0.836760 0.119 Uiso 1 1 calc R U . . .
H37C H 1.255929 0.821592 0.852239 0.119 Uiso 1 1 calc R U . . .
C32 C 0.8831(12) 0.5951(9) 0.9360(9) 0.093(4) Uani 1 1 d . . . . .
H32A H 0.909932 0.537376 0.895679 0.139 Uiso 1 1 calc R U . . .
H32B H 0.806669 0.592445 0.965634 0.139 Uiso 1 1 calc R U . . .
H32C H 0.934640 0.591435 0.983725 0.139 Uiso 1 1 calc R U . . .
C33 C 0.8309(11) 0.7848(10) 0.9212(8) 0.087(4) Uani 1 1 d . . . . .
H33A H 0.875271 0.786952 0.973696 0.105 Uiso 1 1 calc R U . . .
H33B H 0.754945 0.775450 0.949463 0.105 Uiso 1 1 calc R U . . .
C26 C 0.6349(11) 0.4847(10) 0.9429(8) 0.086(4) Uani 1 1 d . . . . .
H26A H 0.572055 0.456587 0.976186 0.128 Uiso 1 1 calc R U . . .
H26B H 0.681969 0.501578 0.987607 0.128 Uiso 1 1 calc R U . . .
H26C H 0.681066 0.434071 0.901153 0.128 Uiso 1 1 calc R U . . .
C35 C 0.7554(12) 0.9795(11) 0.9345(9) 0.100(5) Uani 1 1 d . . . . .
H35A H 0.810576 1.000994 0.969006 0.150 Uiso 1 1 calc R U . . .
H35B H 0.692914 0.962624 0.978025 0.150 Uiso 1 1 calc R U . . .
H35C H 0.725511 1.035072 0.891372 0.150 Uiso 1 1 calc R U . . .

loop_
_atom_site_aniso_label
_atom_site_aniso_U_11
_atom_site_aniso_U_22
_atom_site_aniso_U_33
_atom_site_aniso_U_23
_atom_site_aniso_U_13
_atom_site_aniso_U_12
Ru2 0.0240(4) 0.0243(4) 0.0512(4) 0.0033(3) -0.0125(3) -0.0043(3)
Ru1 0.0199(4) 0.0240(4) 0.0516(4) -0.0013(3) 0.0020(3) -0.0033(3)
O5 0.020(2) 0.022(2) 0.045(3) -0.003(2) -0.005(2) -0.001(2)
O2 0.022(2) 0.022(2) 0.050(3) -0.003(2) -0.003(2) -0.002(2)
O1 0.016(2) 0.027(3) 0.061(3) -0.002(2) 0.004(2) 0.004(2)
O4 0.020(3) 0.028(3) 0.067(3) 0.001(2) -0.016(2) -0.004(2)
O3 0.028(3) 0.040(3) 0.066(3) 0.016(3) -0.004(3) -0.008(2)
O6 0.032(3) 0.041(3) 0.056(3) -0.014(2) -0.002(2) -0.009(2)
O9 0.034(3) 0.040(3) 0.054(3) 0.008(2) -0.004(2) -0.005(3)
O14 0.026(3) 0.029(3) 0.064(3) 0.002(2) 0.001(2) -0.009(2)
O8 0.030(3) 0.040(3) 0.067(3) 0.015(3) 0.006(3) -0.008(3)
O12 0.035(3) 0.045(3) 0.048(3) -0.005(2) -0.013(2) -0.014(3)
O7 0.032(3) 0.033(3) 0.058(3) 0.000(2) -0.013(2) -0.012(2)
O10 0.043(3) 0.035(3) 0.063(4) -0.006(3) 0.013(3) -0.008(3)
O11 0.044(3) 0.038(3) 0.061(4) 0.013(3) -0.018(3) -0.012(3)
O13 0.040(3) 0.040(3) 0.074(4) -0.007(3) -0.028(3) 0.000(3)
C2 0.020(3) 0.012(3) 0.051(4) -0.004(3) -0.009(3) -0.005(3)
C4 0.021(4) 0.018(3) 0.056(4) 0.002(3) -0.009(3) -0.003(3)
C25 0.025(4) 0.019(4) 0.067(5) 0.006(3) -0.014(3) -0.002(3)
C12 0.017(3) 0.015(3) 0.053(4) 0.003(3) -0.001(3) -0.003(3)
C13 0.019(3) 0.019(3) 0.046(4) 0.000(3) 0.001(3) -0.007(3)
C14 0.023(4) 0.027(4) 0.046(4) -0.003(3) 0.007(3) -0.008(3)
C6 0.024(4) 0.017(3) 0.061(4) -0.007(3) -0.008(3) -0.003(3)
C3 0.018(3) 0.022(3) 0.052(4) -0.007(3) -0.005(3) -0.003(3)
C5 0.023(4) 0.018(3) 0.060(4) -0.008(3) -0.010(3) -0.003(3)
C16 0.024(4) 0.012(3) 0.065(5) 0.004(3) 0.002(3) -0.001(3)
C11 0.022(4) 0.024(4) 0.053(4) 0.014(3) -0.007(3) -0.007(3)
C17 0.023(4) 0.027(4) 0.060(4) 0.006(3) -0.007(3) -0.002(3)
C15 0.022(4) 0.016(3) 0.050(4) 0.002(3) 0.006(3) -0.004(3)
C1 0.023(4) 0.019(3) 0.048(4) -0.007(3) -0.002(3) -0.003(3)
C8 0.030(4) 0.026(4) 0.071(5) -0.005(4) -0.015(4) 0.001(3)
C18 0.024(4) 0.030(4) 0.088(6) -0.001(4) 0.007(4) -0.003(3)
C10 0.034(4) 0.024(4) 0.062(5) 0.000(3) -0.015(4) 0.000(3)
C9 0.043(5) 0.026(4) 0.062(5) 0.000(3) -0.022(4) 0.002(4)
C20 0.027(4) 0.031(4) 0.059(4) 0.000(3) 0.004(3) -0.006(3)
C19 0.034(5) 0.029(4) 0.083(6) -0.005(4) 0.020(4) 0.002(4)
C24 0.029(4) 0.056(6) 0.062(5) 0.009(4) -0.011(4) -0.008(4)
C39 0.065(6) 0.048(5) 0.069(6) 0.001(4) -0.002(5) -0.026(5)
C40 0.074(7) 0.038(5) 0.088(7) 0.016(5) -0.009(6) -0.030(5)
C016 0.032(5) 0.078(7) 0.073(6) 0.021(5) 0.001(4) -0.012(5)
C36 0.030(5) 0.070(6) 0.069(6) -0.011(5) 0.003(4) -0.018(5)
C27 0.040(5) 0.068(7) 0.065(6) 0.014(5) -0.005(4) -0.018(5)
C22 0.060(6) 0.057(6) 0.054(5) 0.000(4) -0.019(4) -0.023(5)
C29 0.055(6) 0.068(7) 0.054(5) -0.007(5) -0.008(4) -0.028(5)
C34 0.049(6) 0.072(7) 0.058(6) -0.002(5) -0.004(4) -0.007(5)
C38 0.054(6) 0.052(6) 0.075(6) -0.004(5) -0.006(5) -0.027(5)
C21 0.078(8) 0.044(6) 0.105(8) -0.031(5) 0.001(6) -0.026(5)
C23 0.038(5) 0.042(5) 0.089(6) 0.003(5) -0.009(5) -0.018(4)
C31 0.079(8) 0.053(6) 0.070(7) 0.015(5) -0.006(6) -0.012(6)
C28 0.062(6) 0.073(7) 0.053(5) -0.007(5) -0.005(5) -0.011(6)
C30 0.069(7) 0.094(9) 0.083(7) -0.042(7) 0.006(6) -0.014(7)
C37 0.054(6) 0.082(8) 0.108(9) -0.025(7) -0.010(6) -0.019(6)
C32 0.100(10) 0.078(8) 0.098(8) 0.053(7) -0.024(7) -0.023(7)
C33 0.072(8) 0.112(11) 0.077(7) 0.026(7) -0.024(6) -0.016(8)
C26 0.087(9) 0.103(9) 0.070(7) 0.036(7) -0.029(6) -0.027(8)
C35 0.094(10) 0.122(12) 0.080(8) -0.046(8) 0.022(7) -0.017(9)

loop_
_atom_type_symbol
_atom_type_description
_atom_type_scat_dispersion_real
_atom_type_scat_dispersion_imag
_atom_type_scat_source
C C 0.0033 0.0016 'International Tables Vol C Tables 4.2.6.8 and 6.1.1.4'
H H 0.0000 0.0000 'International Tables Vol C Tables 4.2.6.8 and 6.1.1.4'
O O 0.0106 0.0060 'International Tables Vol C Tables 4.2.6.8 and 6.1.1.4'
Ru Ru -1.2594 0.8363 'International Tables Vol C Tables 4.2.6.8 and 6.1.1.4'

loop_
_geom_angle_atom_site_label_1
_geom_angle_atom_site_label_2
_geom_angle_atom_site_label_3
_geom_angle
_geom_angle_site_symmetry_1
_geom_angle_site_symmetry_3
_geom_angle_publ_flag
O5 Ru2 O4 79.97(18) . . ?
O14 Ru2 O5 87.4(2) . . ?
O14 Ru2 O4 91.0(2) . . ?
O12 Ru2 O5 96.65(19) . . ?
O12 Ru2 O4 176.14(19) . . ?
O12 Ru2 O14 87.0(2) . . ?
O12 Ru2 O11 93.6(2) . . ?
O12 Ru2 O13 88.3(2) . . ?
O11 Ru2 O5 92.6(2) . . ?
O11 Ru2 O4 88.5(2) . . ?
O11 Ru2 O14 179.5(2) . . ?
O13 Ru2 O5 175.0(2) . . ?
O13 Ru2 O4 95.1(2) . . ?
O13 Ru2 O14 92.0(2) . . ?
O13 Ru2 O11 88.0(2) . . ?
O2 Ru1 O1 79.83(19) . . ?
O9 Ru1 O2 97.1(2) . . ?
O9 Ru1 O1 176.6(2) . . ?
O9 Ru1 O8 89.0(2) . . ?
O9 Ru1 O7 87.3(2) . . ?
O8 Ru1 O2 173.6(2) . . ?
O8 Ru1 O1 94.0(2) . . ?
O7 Ru1 O2 86.8(2) . . ?
O7 Ru1 O1 90.9(2) . . ?
O7 Ru1 O8 91.8(2) . . ?
O10 Ru1 O2 91.8(2) . . ?
O10 Ru1 O1 87.9(2) . . ?
O10 Ru1 O9 93.7(2) . . ?
O10 Ru1 O8 89.5(2) . . ?
O10 Ru1 O7 178.4(2) . . ?
C12 O5 Ru2 113.8(4) . . ?
C2 O2 Ru1 114.5(4) . . ?
C1 O1 Ru1 113.1(4) . . ?
C11 O4 Ru2 114.5(4) . . ?
C27 O9 Ru1 122.9(6) . . ?
C39 O14 Ru2 125.5(6) . . ?
C24 O8 Ru1 122.7(6) . . ?
C34 O12 Ru2 123.8(6) . . ?
C22 O7 Ru1 124.7(6) . . ?
C29 O10 Ru1 123.7(6) . . ?
C31 O11 Ru2 124.8(6) . . ?
C36 O13 Ru2 123.6(6) . . ?
O2 C2 C3 125.8(6) . . ?
O2 C2 C1 115.8(6) . . ?
C3 C2 C1 118.3(6) . . ?
O3 C4 C3 121.7(6) . . ?
O3 C4 C5 117.9(6) . . ?
C3 C4 C5 120.4(6) . . ?
C6 C25 H25 120.3 . . ?
C8 C25 H25 120.3 . . ?
C8 C25 C6 119.4(7) . . ?
O5 C12 C13 124.9(6) . . ?
O5 C12 C11 115.9(6) . . ?
C13 C12 C11 119.1(6) . . ?
C12 C13 C14 120.7(6) . . ?
C12 C13 C3 120.5(6) . . ?
C14 C13 C3 118.9(6) . . ?
O6 C14 C13 121.4(6) . . ?
O6 C14 C15 120.8(6) . . ?
C13 C14 C15 117.8(6) . . ?
C25 C6 C5 120.7(7) . . ?
C25 C6 C1 121.9(7) . . ?
C5 C6 C1 117.4(6) . . ?
C2 C3 C4 120.8(6) . . ?
C2 C3 C13 119.6(6) . . ?
C4 C3 C13 119.6(6) . . ?
C6 C5 C4 119.8(6) . . ?
C10 C5 C4 121.5(7) . . ?
C10 C5 C6 118.7(7) . . ?
C17 C16 C11 120.7(7) . . ?
C15 C16 C11 119.1(6) . . ?
C15 C16 C17 120.2(7) . . ?
O4 C11 C12 115.7(7) . . ?
O4 C11 C16 122.8(6) . . ?
C16 C11 C12 121.5(6) . . ?
C16 C17 H17 120.3 . . ?
C18 C17 C16 119.3(7) . . ?
C18 C17 H17 120.3 . . ?
C16 C15 C14 121.9(6) . . ?
C16 C15 C20 120.4(7) . . ?
C20 C15 C14 117.8(6) . . ?
O1 C1 C2 116.7(6) . . ?
O1 C1 C6 120.0(6) . . ?
C6 C1 C2 123.2(6) . . ?
C25 C8 H8 120.0 . . ?
C25 C8 C9 120.0(7) . . ?
C9 C8 H8 120.0 . . ?
C17 C18 H18 119.5 . . ?
C17 C18 C19 121.0(7) . . ?
C19 C18 H18 119.5 . . ?
C5 C10 H10 119.6 . . ?
C5 C10 C9 120.8(8) . . ?
C9 C10 H10 119.6 . . ?
C8 C9 C10 120.3(7) . . ?
C8 C9 H9 119.8 . . ?
C10 C9 H9 119.8 . . ?
C15 C20 H20 120.3 . . ?
C19 C20 C15 119.3(8) . . ?
C19 C20 H20 120.3 . . ?
C18 C19 C20 119.7(8) . . ?
C18 C19 H19 120.2 . . ?
C20 C19 H19 120.2 . . ?
O8 C24 C016 112.6(8) . . ?
O8 C24 C23 127.5(8) . . ?
C23 C24 C016 119.7(8) . . ?
O14 C39 C40 118.9(9) . . ?
O14 C39 C38 123.5(9) . . ?
C38 C39 C40 117.5(8) . . ?
C39 C40 H40A 109.5 . . ?
C39 C40 H40B 109.5 . . ?
C39 C40 H40C 109.5 . . ?
H40A C40 H40B 109.5 . . ?
H40A C40 H40C 109.5 . . ?
H40B C40 H40C 109.5 . . ?
C24 C016 H01A 109.5 . . ?
C24 C016 H01B 109.5 . . ?
C24 C016 H01C 109.5 . . ?
H01A C016 H01B 109.5 . . ?
H01A C016 H01C 109.5 . . ?
H01B C016 H01C 109.5 . . ?
O13 C36 C38 126.6(8) . . ?
O13 C36 C37 114.1(9) . . ?
C38 C36 C37 119.3(9) . . ?
O9 C27 C28 126.6(9) . . ?
O9 C27 C26 112.6(9) . . ?
C28 C27 C26 120.8(9) . . ?
O7 C22 C21 116.0(9) . . ?
O7 C22 C23 123.3(8) . . ?
C23 C22 C21 120.6(8) . . ?
O10 C29 C28 123.5(8) . . ?
O10 C29 C30 115.7(9) . . ?
C28 C29 C30 120.8(9) . . ?
O12 C34 C33 124.0(10) . . ?
O12 C34 C35 112.6(10) . . ?
C33 C34 C35 123.3(10) . . ?
C39 C38 H38 117.3 . . ?
C36 C38 C39 125.4(8) . . ?
C36 C38 H38 117.3 . . ?
C22 C21 H21A 109.5 . . ?
C22 C21 H21B 109.5 . . ?
C22 C21 H21C 109.5 . . ?
H21A C21 H21B 109.5 . . ?
H21A C21 H21C 109.5 . . ?
H21B C21 H21C 109.5 . . ?
C24 C23 H23 116.9 . . ?
C22 C23 C24 126.2(8) . . ?
C22 C23 H23 116.9 . . ?
O11 C31 C32 119.0(11) . . ?
O11 C31 C33 122.1(9) . . ?
C33 C31 C32 118.9(11) . . ?
C27 C28 C29 127.1(9) . . ?
C27 C28 H28 116.4 . . ?
C29 C28 H28 116.4 . . ?
C29 C30 H30A 109.5 . . ?
C29 C30 H30B 109.5 . . ?
C29 C30 H30C 109.5 . . ?
H30A C30 H30B 109.5 . . ?
H30A C30 H30C 109.5 . . ?
H30B C30 H30C 109.5 . . ?
C36 C37 H37A 109.5 . . ?
C36 C37 H37B 109.5 . . ?
C36 C37 H37C 109.5 . . ?
H37A C37 H37B 109.5 . . ?
H37A C37 H37C 109.5 . . ?
H37B C37 H37C 109.5 . . ?
C31 C32 H32A 109.5 . . ?
C31 C32 H32B 109.5 . . ?
C31 C32 H32C 109.5 . . ?
H32A C32 H32B 109.5 . . ?
H32A C32 H32C 109.5 . . ?
H32B C32 H32C 109.5 . . ?
C34 C33 H33A 105.0 . . ?
C34 C33 H33B 105.0 . . ?
C31 C33 C34 129.2(11) . . ?
C31 C33 H33A 105.0 . . ?
C31 C33 H33B 105.0 . . ?
H33A C33 H33B 105.8 . . ?
C27 C26 H26A 109.5 . . ?
C27 C26 H26B 109.5 . . ?
C27 C26 H26C 109.5 . . ?
H26A C26 H26B 109.5 . . ?
H26A C26 H26C 109.5 . . ?
H26B C26 H26C 109.5 . . ?
C34 C35 H35A 109.5 . . ?
C34 C35 H35B 109.5 . . ?
C34 C35 H35C 109.5 . . ?
H35A C35 H35B 109.5 . . ?
H35A C35 H35C 109.5 . . ?
H35B C35 H35C 109.5 . . ?

loop_
_geom_bond_atom_site_label_1
_geom_bond_atom_site_label_2
_geom_bond_distance
_geom_bond_site_symmetry_2
_geom_bond_publ_flag
Ru2 O5 2.016(4) . ?
Ru2 O4 2.032(5) . ?
Ru2 O14 1.995(5) . ?
Ru2 O12 1.975(5) . ?
Ru2 O11 1.984(5) . ?
Ru2 O13 1.981(5) . ?
Ru1 O2 2.027(5) . ?
Ru1 O1 2.048(5) . ?
Ru1 O9 1.988(5) . ?
Ru1 O8 1.998(5) . ?
Ru1 O7 1.996(5) . ?
Ru1 O10 1.976(5) . ?
O5 C12 1.293(8) . ?
O2 C2 1.274(8) . ?
O1 C1 1.280(9) . ?
O4 C11 1.264(9) . ?
O3 C4 1.243(9) . ?
O6 C14 1.227(9) . ?
O9 C27 1.246(11) . ?
O14 C39 1.233(10) . ?
O8 C24 1.255(10) . ?
O12 C34 1.212(11) . ?
O7 C22 1.282(10) . ?
O10 C29 1.278(10) . ?
O11 C31 1.236(12) . ?
O13 C36 1.270(10) . ?
C2 C3 1.376(10) . ?
C2 C1 1.483(9) . ?
C4 C3 1.453(10) . ?
C4 C5 1.490(10) . ?
C25 H25 0.9500 . ?
C25 C6 1.401(10) . ?
C25 C8 1.384(11) . ?
C12 C13 1.371(10) . ?
C12 C11 1.487(10) . ?
C13 C14 1.472(10) . ?
C13 C3 1.474(9) . ?
C14 C15 1.502(10) . ?
C6 C5 1.417(10) . ?
C6 C1 1.449(10) . ?
C5 C10 1.373(11) . ?
C16 C11 1.440(11) . ?
C16 C17 1.420(10) . ?
C16 C15 1.353(10) . ?
C17 H17 0.9500 . ?
C17 C18 1.376(11) . ?
C15 C20 1.414(11) . ?
C8 H8 0.9500 . ?
C8 C9 1.396(12) . ?
C18 H18 0.9500 . ?
C18 C19 1.383(13) . ?
C10 H10 0.9500 . ?
C10 C9 1.396(11) . ?
C9 H9 0.9500 . ?
C20 H20 0.9500 . ?
C20 C19 1.398(11) . ?
C19 H19 0.9500 . ?
C24 C016 1.549(12) . ?
C24 C23 1.401(13) . ?
C39 C40 1.486(12) . ?
C39 C38 1.441(13) . ?
C40 H40A 0.9800 . ?
C40 H40B 0.9800 . ?
C40 H40C 0.9800 . ?
C016 H01A 0.9800 . ?
C016 H01B 0.9800 . ?
C016 H01C 0.9800 . ?
C36 C38 1.392(14) . ?
C36 C37 1.517(14) . ?
C27 C28 1.372(14) . ?
C27 C26 1.552(14) . ?
C22 C21 1.479(12) . ?
C22 C23 1.390(13) . ?
C29 C28 1.433(14) . ?
C29 C30 1.505(14) . ?
C34 C33 1.432(15) . ?
C34 C35 1.513(15) . ?
C38 H38 0.9500 . ?
C21 H21A 0.9800 . ?
C21 H21B 0.9800 . ?
C21 H21C 0.9800 . ?
C23 H23 0.9500 . ?
C31 C32 1.494(14) . ?
C31 C33 1.399(16) . ?
C28 H28 0.9500 . ?
C30 H30A 0.9800 . ?
C30 H30B 0.9800 . ?
C30 H30C 0.9800 . ?
C37 H37A 0.9800 . ?
C37 H37B 0.9800 . ?
C37 H37C 0.9800 . ?
C32 H32A 0.9800 . ?
C32 H32B 0.9800 . ?
C32 H32C 0.9800 . ?
C33 H33A 0.9900 . ?
C33 H33B 0.9900 . ?
C26 H26A 0.9800 . ?
C26 H26B 0.9800 . ?
C26 H26C 0.9800 . ?
C35 H35A 0.9800 . ?
C35 H35B 0.9800 . ?
C35 H35C 0.9800 . ?

loop_
_geom_torsion_atom_site_label_1
_geom_torsion_atom_site_label_2
_geom_torsion_atom_site_label_3
_geom_torsion_atom_site_label_4
_geom_torsion
_geom_torsion_site_symmetry_1
_geom_torsion_site_symmetry_2
_geom_torsion_site_symmetry_3
_geom_torsion_site_symmetry_4
_geom_torsion_publ_flag
Ru2 O5 C12 C13 -173.7(5) . . . . ?
Ru2 O5 C12 C11 4.1(7) . . . . ?
Ru2 O4 C11 C12 -0.7(7) . . . . ?
Ru2 O4 C11 C16 176.8(5) . . . . ?
Ru2 O14 C39 C40 -165.9(7) . . . . ?
Ru2 O14 C39 C38 17.3(13) . . . . ?
Ru2 O12 C34 C33 -9.0(14) . . . . ?
Ru2 O12 C34 C35 168.5(7) . . . . ?
Ru2 O11 C31 C32 -170.6(8) . . . . ?
Ru2 O11 C31 C33 8.7(16) . . . . ?
Ru2 O13 C36 C38 -6.1(13) . . . . ?
Ru2 O13 C36 C37 176.0(6) . . . . ?
Ru1 O2 C2 C3 -173.4(5) . . . . ?
Ru1 O2 C2 C1 3.2(7) . . . . ?
Ru1 O1 C1 C2 0.1(7) . . . . ?
Ru1 O1 C1 C6 177.3(5) . . . . ?
Ru1 O9 C27 C28 -8.8(13) . . . . ?
Ru1 O9 C27 C26 170.7(6) . . . . ?
Ru1 O8 C24 C016 177.6(5) . . . . ?
Ru1 O8 C24 C23 -6.6(12) . . . . ?
Ru1 O7 C22 C21 -166.1(7) . . . . ?
Ru1 O7 C22 C23 16.9(12) . . . . ?
Ru1 O10 C29 C28 7.5(13) . . . . ?
Ru1 O10 C29 C30 -173.1(6) . . . . ?
O5 C12 C13 C14 -179.2(6) . . . . ?
O5 C12 C13 C3 0.9(10) . . . . ?
O5 C12 C11 O4 -2.4(8) . . . . ?
O5 C12 C11 C16 -179.9(6) . . . . ?
O2 C2 C3 C4 -179.7(6) . . . . ?
O2 C2 C3 C13 -0.1(10) . . . . ?
O2 C2 C1 O1 -2.3(9) . . . . ?
O2 C2 C1 C6 -179.4(6) . . . . ?
O3 C4 C3 C2 178.2(6) . . . . ?
O3 C4 C3 C13 -1.5(10) . . . . ?
O3 C4 C5 C6 179.0(6) . . . . ?
O3 C4 C5 C10 -2.3(10) . . . . ?
O6 C14 C15 C16 179.8(6) . . . . ?
O6 C14 C15 C20 -0.6(10) . . . . ?
O9 C27 C28 C29 -4.5(17) . . . . ?
O14 C39 C38 C36 -2.0(16) . . . . ?
O8 C24 C23 C22 -5.2(15) . . . . ?
O12 C34 C33 C31 -4(2) . . . . ?
O7 C22 C23 C24 -0.5(15) . . . . ?
O10 C29 C28 C27 5.2(16) . . . . ?
O11 C31 C33 C34 4(2) . . . . ?
O13 C36 C38 C39 -4.1(16) . . . . ?
C4 C5 C10 C9 -179.1(6) . . . . ?
C25 C6 C5 C4 -179.4(6) . . . . ?
C25 C6 C5 C10 1.9(10) . . . . ?
C25 C6 C1 O1 3.8(10) . . . . ?
C25 C6 C1 C2 -179.2(6) . . . . ?
C25 C8 C9 C10 2.1(11) . . . . ?
C12 C13 C14 O6 177.5(6) . . . . ?
C12 C13 C14 C15 -1.8(9) . . . . ?
C12 C13 C3 C2 -61.0(8) . . . . ?
C12 C13 C3 C4 118.6(7) . . . . ?
C13 C12 C11 O4 175.6(6) . . . . ?
C13 C12 C11 C16 -1.9(9) . . . . ?
C13 C14 C15 C16 -0.8(9) . . . . ?
C13 C14 C15 C20 178.8(6) . . . . ?
C14 C13 C3 C2 119.1(7) . . . . ?
C14 C13 C3 C4 -61.3(8) . . . . ?
C14 C15 C20 C19 179.4(6) . . . . ?
C6 C25 C8 C9 -0.7(11) . . . . ?
C6 C5 C10 C9 -0.5(10) . . . . ?
C3 C2 C1 O1 174.6(6) . . . . ?
C3 C2 C1 C6 -2.5(9) . . . . ?
C3 C4 C5 C6 -0.4(9) . . . . ?
C3 C4 C5 C10 178.2(6) . . . . ?
C3 C13 C14 O6 -2.5(10) . . . . ?
C3 C13 C14 C15 178.1(6) . . . . ?
C5 C4 C3 C2 -2.4(10) . . . . ?
C5 C4 C3 C13 178.0(6) . . . . ?
C5 C6 C1 O1 -177.3(6) . . . . ?
C5 C6 C1 C2 -0.3(9) . . . . ?
C5 C10 C9 C8 -1.5(11) . . . . ?
C16 C17 C18 C19 1.5(11) . . . . ?
C16 C15 C20 C19 -1.0(10) . . . . ?
C11 C12 C13 C14 3.1(9) . . . . ?
C11 C12 C13 C3 -176.9(6) . . . . ?
C11 C16 C17 C18 177.3(6) . . . . ?
C11 C16 C15 C14 1.9(10) . . . . ?
C11 C16 C15 C20 -177.6(6) . . . . ?
C17 C16 C11 O4 2.3(10) . . . . ?
C17 C16 C11 C12 179.6(6) . . . . ?
C17 C16 C15 C14 -178.3(6) . . . . ?
C17 C16 C15 C20 2.1(10) . . . . ?
C17 C18 C19 C20 -0.4(12) . . . . ?
C15 C16 C11 O4 -178.0(6) . . . . ?
C15 C16 C11 C12 -0.6(9) . . . . ?
C15 C16 C17 C18 -2.4(10) . . . . ?
C15 C20 C19 C18 0.1(11) . . . . ?
C1 C2 C3 C4 3.7(9) . . . . ?
C1 C2 C3 C13 -176.7(6) . . . . ?
C1 C6 C5 C4 1.6(9) . . . . ?
C1 C6 C5 C10 -177.0(6) . . . . ?
C8 C25 C6 C5 -1.4(10) . . . . ?
C8 C25 C6 C1 177.5(6) . . . . ?
C40 C39 C38 C36 -178.9(10) . . . . ?
C016 C24 C23 C22 170.3(9) . . . . ?
C21 C22 C23 C24 -177.3(9) . . . . ?
C30 C29 C28 C27 -174.1(10) . . . . ?
C37 C36 C38 C39 173.8(9) . . . . ?
C32 C31 C33 C34 -176.4(12) . . . . ?
C26 C27 C28 C29 176.1(10) . . . . ?
C35 C34 C33 C31 178.6(12) . . . . ?

loop_
_smtbx_masks_void_nr
_smtbx_masks_void_average_x
_smtbx_masks_void_average_y
_smtbx_masks_void_average_z
_smtbx_masks_void_volume
_smtbx_masks_void_count_electrons
_smtbx_masks_void_content
1 -0.465 0.000 0.000 566.3 142.1 ?
